data_2207736
loop_
_publ_author_name
'Watkin, David J.'
'Watterson, Mark'
'Tranter, George E.'
'Edwards, Alison A.'
'Fleet, George W. J.'

_publ_section_title
;
 Isopropyl
 2,5-anhydro-6-azido-3,6-dideoxy-<small>D</small>-<i>xylo</i>-hexonate
;
_journal_coeditor_code CF6481
_journal_issue 1
_journal_name_full 'Acta Crystallographica Section E'
_journal_page_first o363
_journal_page_last o365
_journal_paper_doi 10.1107/S1600536805042133
_journal_volume 62
_journal_year 2006
_chemical_formula_iupac 'C9 H15 N3 O4'
_chemical_formula_moiety 'C9 H15 N3 O4'
_chemical_formula_sum 'C9 H15 N3 O4'
_chemical_formula_weight 229.24
_chemical_name_systematic
;
Isopropyl 2,5-anhydro-6-azido-3,6-dideoxy-D-xylo-hexonate
;
_space_group_IT_number 19
_symmetry_cell_setting orthorhombic
_symmetry_space_group_name_Hall 'P 2ac 2ab'
_symmetry_space_group_name_H-M 'P 21 21 21'
_atom_sites_solution_hydrogens geom
_atom_sites_solution_primary direct
_cell_angle_alpha 90
_cell_angle_beta 90
_cell_angle_gamma 90
_cell_formula_units_Z 4
_cell_length_a 5.4778(7)
_cell_length_b 11.0701(13)
_cell_length_c 18.2529(15)
_cell_measurement_reflns_used 22
_cell_measurement_temperature 190
_cell_measurement_theta_max 44
_cell_measurement_theta_min 21
_cell_volume 1106.9(2)
_computing_cell_refinement 'CAD4 EXPRESS'
_computing_data_collection 'CAD4 EXPRESS, (Straver, 1992)'
_computing_data_reduction 'RC93 (Watkin <i>et al.</i>,  1994)'
_computing_molecular_graphics 'CAMERON (Watkin <i>et al.</i>,  1996)'
_computing_publication_material 'CRYSTALS '
_computing_structure_refinement 'CRYSTALS (Betteridge <i>et al.</i>,  2003)'
_computing_structure_solution 'SIR92 (Altomare <i>et al.</i>,  1994)'
_diffrn_ambient_temperature 190
_diffrn_measured_fraction_theta_full 1.000
_diffrn_measured_fraction_theta_max 1.000
_diffrn_measurement_device_type 'Enraf-Nonius Mach3'
_diffrn_measurement_method \w/2\q
_diffrn_radiation_monochromator graphite
_diffrn_radiation_type 'Cu K\a'
_diffrn_radiation_wavelength 1.54180
_diffrn_reflns_av_R_equivalents 0.000
_diffrn_reflns_limit_h_max 6
_diffrn_reflns_limit_h_min 0
_diffrn_reflns_limit_k_max 13
_diffrn_reflns_limit_k_min 0
_diffrn_reflns_limit_l_max 22
_diffrn_reflns_limit_l_min 0
_diffrn_reflns_number 1335
_diffrn_reflns_theta_full 73.875
_diffrn_reflns_theta_max 73.875
_diffrn_reflns_theta_min 4.672
_diffrn_standards_decay_% 2.17
_diffrn_standards_interval_time 60
_diffrn_standards_number 3
_exptl_absorpt_coefficient_mu 0.923
_exptl_absorpt_correction_T_max 0.69
_exptl_absorpt_correction_T_min 0.58
_exptl_absorpt_correction_type psi-scan
_exptl_absorpt_process_details
;
(North <i>et al.</i>,  1968)
;
_exptl_crystal_colour colourless
_exptl_crystal_density_diffrn 1.376
_exptl_crystal_description block
_exptl_crystal_F_000 488
_exptl_crystal_size_max 0.60
_exptl_crystal_size_mid 0.40
_exptl_crystal_size_min 0.40
_refine_diff_density_max 0.25
_refine_diff_density_min -0.17
_refine_ls_extinction_coef 159(14)
_refine_ls_extinction_method 'Larson (1970), Equation 22'
_refine_ls_goodness_of_fit_ref 0.9438
_refine_ls_hydrogen_treatment constr
_refine_ls_matrix_type full
_refine_ls_number_parameters 146
_refine_ls_number_reflns 1335
_refine_ls_number_restraints 0
_refine_ls_R_factor_all 0.0397
_refine_ls_R_factor_gt 0.0396
_refine_ls_shift/su_max 0.000532
_refine_ls_structure_factor_coef Fsqd
_refine_ls_weighting_details 'w = 1/[\s^2^(F^2^)+(0.07P)^2^+0.57P], where P= [max(Fo^2^,0) + 2Fc^2^]/3'
_refine_ls_weighting_scheme calc
_refine_ls_wR_factor_all 0.1042
_refine_ls_wR_factor_gt 0.1042
_refine_ls_wR_factor_ref 0.1042
_reflns_number_gt 1329
_reflns_number_total 1335
_reflns_threshold_expression I>2\s(I)
_cod_data_source_file cf6481.cif
_cod_data_source_block 2
_cod_depositor_comments
;
The following automatic conversions were performed:
'_symmetry_cell_setting' value 'Orthorhombic' changed to 'orthorhombic'
according to '/home/saulius/struct/CIF-dictionaries/cif_core.dic'
dictionary named 'cif_core.dic' version 2.4.1 from 2010-06-29.

Automatic conversion script
Id: cif_fix_enum 1527 2010-12-29 10:47:43Z saulius 

The following automatic conversions were performed:

'_symmetry_cell_setting' value 'Orthorhombic' changed to
'orthorhombic' according to
/home/saulius/struct/CIF-dictionaries/cif_core.dic dictionary named
'cif_core.dic' version 2.4.1 from 2010-06-29.

Automatic conversion script
Id: cif_fix_values 1715 2011-07-08 13:25:40Z adriana 
;
_cod_database_code 2207736
_cod_database_fobs_code 2207736

loop_
_symmetry_equiv_pos_as_xyz
x,y,z
x+1/2,-y+1/2,-z
-x,y+1/2,-z+1/2
-x+1/2,-y,z+1/2

loop_
_atom_site_label
_atom_site_fract_x
_atom_site_fract_y
_atom_site_fract_z
_atom_site_U_iso_or_equiv
_atom_site_adp_type
_atom_site_occupancy
_atom_site_type_symbol
O1 1.0131(3) 0.04582(14) 0.13732(8) 0.0286 Uani 1.0000 O
C2 0.8763(4) 0.07207(19) 0.19548(12) 0.0265 Uani 1.0000 C
O3 0.7238(3) 0.15214(14) 0.19695(9) 0.0327 Uani 1.0000 O
C4 0.9240(4) -0.0150(2) 0.25865(11) 0.0260 Uani 1.0000 C
O5 0.8152(3) 0.03051(14) 0.32375(8) 0.0283 Uani 1.0000 O
C6 0.9954(4) 0.0942(2) 0.36612(11) 0.0265 Uani 1.0000 C
C7 0.9236(5) 0.2241(2) 0.37739(14) 0.0347 Uani 1.0000 C
N8 0.7043(4) 0.22905(18) 0.42600(11) 0.0370 Uani 1.0000 N
N9 0.5797(4) 0.31992(19) 0.41699(12) 0.0358 Uani 1.0000 N
N10 0.4495(5) 0.3992(2) 0.41294(17) 0.0538 Uani 1.0000 N
C11 1.2409(4) 0.0802(2) 0.32561(12) 0.0273 Uani 1.0000 C
C12 1.1963(4) -0.0296(2) 0.27753(13) 0.0291 Uani 1.0000 C
O13 1.2826(3) 0.18508(14) 0.28216(9) 0.0319 Uani 1.0000 O
C14 0.9818(5) 0.1232(2) 0.07308(11) 0.0319 Uani 1.0000 C
C15 1.0604(6) 0.0491(2) 0.00784(12) 0.0430 Uani 1.0000 C
C16 1.1340(6) 0.2355(2) 0.08420(15) 0.0458 Uani 1.0000 C
H41 0.8578 -0.0940 0.2460 0.0306 Uiso 1.0000 H
H61 1.0054 0.0554 0.4140 0.0318 Uiso 1.0000 H
H71 1.0540 0.2685 0.3992 0.0425 Uiso 1.0000 H
H72 0.8814 0.2605 0.3297 0.0418 Uiso 1.0000 H
H111 1.3776 0.0681 0.3590 0.0315 Uiso 1.0000 H
H121 1.2259 -0.1050 0.3045 0.0333 Uiso 1.0000 H
H122 1.2955 -0.0277 0.2341 0.0346 Uiso 1.0000 H
H141 0.8056 0.1442 0.0675 0.0368 Uiso 1.0000 H
H151 1.0365 0.0977 -0.0357 0.0639 Uiso 1.0000 H
H152 1.2331 0.0309 0.0141 0.0642 Uiso 1.0000 H
H153 0.9649 -0.0252 0.0055 0.0642 Uiso 1.0000 H
H161 1.1211 0.2894 0.0430 0.0688 Uiso 1.0000 H
H162 1.3011 0.2149 0.0890 0.0694 Uiso 1.0000 H
H163 1.0845 0.2801 0.1274 0.0683 Uiso 1.0000 H
H13 1.4026 0.1766 0.2560 0.0476 Uiso 1.0000 H

loop_
_atom_site_aniso_label
_atom_site_aniso_U_11
_atom_site_aniso_U_22
_atom_site_aniso_U_33
_atom_site_aniso_U_12
_atom_site_aniso_U_13
_atom_site_aniso_U_23
O1 0.0233(8) 0.0367(8) 0.0259(7) 0.0027(7) 0.0025(7) 0.0002(6)
C2 0.0200(10) 0.0311(10) 0.0285(10) -0.0031(9) 0.0022(9) -0.0033(8)
O3 0.0252(8) 0.0400(8) 0.0330(8) 0.0063(7) 0.0068(7) 0.0024(6)
C4 0.0210(10) 0.0289(10) 0.0279(10) -0.0023(9) 0.0029(8) -0.0010(8)
O5 0.0174(7) 0.0401(8) 0.0274(7) -0.0041(7) 0.0043(6) -0.0021(6)
C6 0.0200(11) 0.0351(11) 0.0242(10) -0.0004(9) 0.0003(9) 0.0020(8)
C7 0.0251(12) 0.0370(11) 0.0421(12) -0.0031(10) 0.0117(11) -0.0067(10)
N8 0.0306(10) 0.0408(10) 0.0396(10) 0.0029(10) 0.0132(9) -0.0015(9)
N9 0.0243(10) 0.0402(10) 0.0430(10) -0.0049(10) 0.0035(9) -0.0087(9)
N10 0.0306(12) 0.0486(13) 0.0823(18) 0.0056(12) 0.0026(13) -0.0082(13)
C11 0.0155(10) 0.0370(11) 0.0295(10) 0.0030(9) 0.0008(9) 0.0015(9)
C12 0.0222(11) 0.0335(11) 0.0317(10) 0.0053(9) 0.0048(9) 0.0039(9)
O13 0.0225(8) 0.0357(8) 0.0375(8) -0.0018(7) 0.0091(7) 0.0008(7)
C14 0.0299(12) 0.0424(12) 0.0235(10) 0.0058(11) 0.0024(10) 0.0027(9)
C15 0.0497(16) 0.0508(13) 0.0284(11) 0.0106(14) 0.0050(12) -0.0012(10)
C16 0.0517(17) 0.0447(13) 0.0410(12) -0.0036(14) 0.0114(13) 0.0049(11)

loop_
_atom_type_symbol
_atom_type_scat_dispersion_real
_atom_type_scat_dispersion_imag
_atom_type_scat_source
C 0.0181 0.0091 'International Tables Vol C 4.2.6.8 and 6.1.1.4'
H 0.0000 0.0000 'International Tables Vol C 4.2.6.8 and 6.1.1.4'
N 0.0311 0.0180 'International Tables Vol C 4.2.6.8 and 6.1.1.4'
O 0.0492 0.0322 'International Tables Vol C 4.2.6.8 and 6.1.1.4'

loop_
_geom_angle_atom_site_label_1
_geom_angle_atom_site_label_2
_geom_angle_atom_site_label_3
_geom_angle
_geom_angle_publ_flag
C2 O1 C14 116.44(17) yes
O1 C2 O3 124.2(2) yes
O1 C2 C4 111.63(18) yes
O3 C2 C4 124.07(19) yes
C2 C4 O5 109.68(17) yes
C2 C4 C12 113.67(18) yes
O5 C4 C12 104.84(17) yes
C2 C4 H41 108.9 no
O5 C4 H41 111.1 no
C12 C4 H41 108.6 no
C4 O5 C6 109.60(16) yes
O5 C6 C7 111.26(19) yes
O5 C6 C11 106.93(16) yes
C7 C6 C11 112.91(18) yes
O5 C6 H61 107.7 no
C7 C6 H61 108.2 no
C11 C6 H61 109.7 no
C6 C7 N8 109.04(19) yes
C6 C7 H71 110.7 no
N8 C7 H71 109.6 no
C6 C7 H72 109.3 no
N8 C7 H72 108.7 no
H71 C7 H72 109.5 no
C7 N8 N9 113.4(2) yes
N8 N9 N10 173.7(3) yes
C6 C11 C12 102.52(17) yes
C6 C11 O13 108.97(17) yes
C12 C11 O13 110.87(18) yes
C6 C11 H111 112.6 no
C12 C11 H111 112.0 no
O13 C11 H111 109.7 no
C4 C12 C11 101.61(18) yes
C4 C12 H121 111.2 no
C11 C12 H121 111.4 no
C4 C12 H122 111.1 no
C11 C12 H122 111.6 no
H121 C12 H122 109.7 no
C11 O13 H13 111.1 no
O1 C14 C15 106.30(18) yes
O1 C14 C16 108.05(19) yes
C15 C14 C16 113.3(2) yes
O1 C14 H141 109.4 no
C15 C14 H141 108.8 no
C16 C14 H141 110.9 no
C14 C15 H151 107.9 no
C14 C15 H152 107.3 no
H151 C15 H152 110.1 no
C14 C15 H153 109.9 no
H151 C15 H153 111.1 no
H152 C15 H153 110.5 no
C14 C16 H161 111.4 no
C14 C16 H162 110.4 no
H161 C16 H162 107.0 no
C14 C16 H163 112.0 no
H161 C16 H163 107.4 no
H162 C16 H163 108.5 no

loop_
_geom_bond_atom_site_label_1
_geom_bond_atom_site_label_2
_geom_bond_distance
_geom_bond_publ_flag
O1 C2 1.331(3) yes
O1 C14 1.462(3) yes
C2 O3 1.218(3) yes
C2 C4 1.525(3) yes
C4 O5 1.421(3) yes
C4 C12 1.539(3) yes
C4 H41 0.975 no
O5 C6 1.439(3) yes
C6 C7 1.505(3) yes
C6 C11 1.543(3) yes
C6 H61 0.976 no
C7 N8 1.494(3) yes
C7 H71 0.954 no
C7 H72 0.986 no
N8 N9 1.227(3) yes
N9 N10 1.133(3) yes
C11 C12 1.519(3) yes
C11 O13 1.424(3) yes
C11 H111 0.974 no
C12 H121 0.983 no
C12 H122 0.962 no
O13 H13 0.817 no
C14 C15 1.509(3) yes
C14 C16 1.510(4) yes
C14 H141 0.998 no
C15 H151 0.969 no
C15 H152 0.974 no
C15 H153 0.976 no
C16 H161 0.962 no
C16 H162 0.947 no
C16 H163 0.968 no

loop_
_geom_hbond_atom_site_label_D
_geom_hbond_atom_site_label_H
_geom_hbond_atom_site_label_A
_geom_hbond_site_symmetry_A
_geom_hbond_distance_DH
_geom_hbond_distance_HA
_geom_hbond_distance_DA
_geom_hbond_angle_DHA
_geom_hbond_publ_flag
O13 H13 O3 1_655 0.82 2.08 2.897(2) 175 yes

loop_
_cod_related_entry_id
_cod_related_entry_database
_cod_related_entry_code
1 ChemSpider 21179923
